data_7239243
loop_
_publ_author_name
'Edkins, Robert M.'
'Probert, Michael R.'
'Robertson, Craig M.'
'Howard, Judith A. K.'
'Beeby, Andrew'

_publ_section_title
;
 Photocrystallisation of the 2C--2&#x2032;C dimer of a triphenylimidazolyl
 radical
;
_journal_issue 11
_journal_name_full 'RSC Adv.'
_journal_page_first 5351
_journal_paper_doi 10.1039/C3RA43892A
_journal_volume 4
_journal_year 2014
_chemical_formula_moiety 'C66 H54 N4'
_chemical_formula_sum 'C66 H54 N4'
_chemical_formula_weight 903.13
_space_group_crystal_system triclinic
_space_group_IT_number 2
_space_group_name_Hall '-P 1'
_space_group_name_H-M_alt 'P -1'
_atom_sites_solution_hydrogens geom
_audit_creation_date 2013-11-27
_audit_creation_method
;
  Olex2 1.2-beta
  (compiled 2012.05.09 svn.r2324, GUI svn.r4230)
;
_cell_angle_alpha 69.889(3)
_cell_angle_beta 87.557(3)
_cell_angle_gamma 83.195(3)
_cell_formula_units_Z 1
_cell_length_a 10.017(3)
_cell_length_b 11.112(3)
_cell_length_c 11.721(3)
_cell_measurement_reflns_used 5580
_cell_measurement_temperature 150.0
_cell_measurement_theta_max 27.33
_cell_measurement_theta_min 2.67
_cell_volume 1216.5(6)
_computing_cell_refinement 'SAINT v7.68A (Bruker, 2009)'
_computing_data_collection 'CrystalClear-SM Expert 2.0 r4 (Rigaku, 2009)'
_computing_data_reduction 'SAINT v7.68A (Bruker, 2009)'
_computing_molecular_graphics
;
O. V. Dolomanov, L. J. Bourhis, R. J. Gildea, J. A. K. Howard and H. Puschmann,
OLEX2: a complete structure solution, refinement and analysis program.
J. Appl. Cryst. (2009). 42, 339-341.
;
_computing_publication_material
;
O. V. Dolomanov, L. J. Bourhis, R. J. Gildea, J. A. K. Howard and H. Puschmann,
OLEX2: a complete structure solution, refinement and analysis program.
J. Appl. Cryst. (2009). 42, 339-341.
;
_computing_structure_refinement 'XL (Sheldrick, 2008)'
_diffrn_ambient_temperature 150.0
_diffrn_detector 'CCD area detector'
_diffrn_detector_area_resol_mean 0.0350
_diffrn_detector_type 'Rigaku Saturn724+'
_diffrn_measured_fraction_theta_full 0.942
_diffrn_measured_fraction_theta_max 0.936
_diffrn_measurement_device 'CrystalLogic Kappa (4 circle)'
_diffrn_measurement_device_type 'Bruker APEX-II CCD'
_diffrn_measurement_method '\f and \w scans'
_diffrn_radiation_collimation '0.3 x 1.5 Double Pinhole'
_diffrn_radiation_monochromator graphite
_diffrn_radiation_probe x-ray
_diffrn_radiation_wavelength 0.6889
_diffrn_reflns_av_R_equivalents 0.0231
_diffrn_reflns_av_unetI/netI 0.0325
_diffrn_reflns_Laue_measured_fraction_full 0.942
_diffrn_reflns_Laue_measured_fraction_max 0.936
_diffrn_reflns_limit_h_max 12
_diffrn_reflns_limit_h_min -12
_diffrn_reflns_limit_k_max 11
_diffrn_reflns_limit_k_min -13
_diffrn_reflns_limit_l_max 14
_diffrn_reflns_limit_l_min -14
_diffrn_reflns_number 10462
_diffrn_reflns_point_group_measured_fraction_full 0.942
_diffrn_reflns_point_group_measured_fraction_max 0.936
_diffrn_reflns_theta_full 24.415
_diffrn_reflns_theta_max 25.500
_diffrn_reflns_theta_min 2.673
_diffrn_source Synchrotron
_diffrn_source_type 'Undulator, I19, DLS, RAL'
_diffrn_standards_number 0
_exptl_absorpt_coefficient_mu 0.038
_exptl_absorpt_correction_T_max 1.0000
_exptl_absorpt_correction_T_min 0.8749
_exptl_absorpt_correction_type multi-scan
_exptl_absorpt_process_details
;
SADABS-2008/1 (Bruker,2008) was used for absorption correction.
wR2(int) was 0.1029 before and 0.0355 after correction.
The Ratio of minimum to maximum transmission is 0.8749.
The \l/2 correction factor is Not present.
;
_exptl_crystal_colour 'clear dark green'
_exptl_crystal_colour_lustre clear
_exptl_crystal_colour_modifier dark
_exptl_crystal_colour_primary green
_exptl_crystal_density_diffrn 1.233
_exptl_crystal_description needle
_exptl_crystal_F_000 478
_exptl_crystal_size_max 0.08
_exptl_crystal_size_mid 0.02
_exptl_crystal_size_min 0.02
_refine_diff_density_max 0.368
_refine_diff_density_min -0.218
_refine_diff_density_rms 0.034
_refine_ls_extinction_method none
_refine_ls_goodness_of_fit_ref 1.067
_refine_ls_hydrogen_treatment constr
_refine_ls_matrix_type full
_refine_ls_number_parameters 319
_refine_ls_number_reflns 4666
_refine_ls_number_restraints 0
_refine_ls_restrained_S_all 1.067
_refine_ls_R_factor_all 0.0727
_refine_ls_R_factor_gt 0.0576
_refine_ls_shift/su_max 0.000
_refine_ls_shift/su_mean 0.000
_refine_ls_structure_factor_coef Fsqd
_refine_ls_weighting_details 'w=1/[\s^2^(Fo^2^)+(0.0860P)^2^+0.3759P] where P=(Fo^2^+2Fc^2^)/3'
_refine_ls_weighting_scheme calc
_refine_ls_wR_factor_gt 0.1615
_refine_ls_wR_factor_ref 0.1725
_reflns_Friedel_coverage 0.000
_reflns_number_gt 3641
_reflns_number_total 4666
_reflns_threshold_expression 'I > 2\s(I)'
_cod_data_source_file c3ra43892a.txt
_cod_data_source_block cmr4
_cod_database_code 7239243
_shelxl_version_number 2013-3
_shelx_space_group_comment
;
The symmetry employed for this shelxl refinement is uniquely defined
by the following loop, which should always be used as a source of
symmetry information in preference to the above space-group names.
They are only intended as comments.
;
_olex2_refinement_description
;
1. Fixed Uiso
 At 1.2 times of:
  All C(H) groups
 At 1.5 times of:
  All C(H,H,H) groups
2.a Aromatic/amide H refined with riding coordinates:
 C7(H7), C8(H8), C10(H10), C11(H11), C15(H15), C16(H16), C18(H18), C19(H19),
 C25(H25), C26(H26), C27(H27), C28(H28), C29(H29), C31(H31), C32(H32), C33(H33),
  C34(H34), C35(H35)
2.b Idealised Me refined as rotating group:
 C21(H21A,H21B,H21C), C22(H22A,H22B,H22C), C23(H23A,H23B,H23C)
;

loop_
_space_group_symop_operation_xyz
'x, y, z'
'-x, -y, -z'

loop_
_atom_site_label
_atom_site_type_symbol
_atom_site_fract_x
_atom_site_fract_y
_atom_site_fract_z
_atom_site_U_iso_or_equiv
_atom_site_adp_type
_atom_site_occupancy
_atom_site_site_symmetry_order
_atom_site_calc_flag
_atom_site_refinement_flags_posn
N1 N 0.34065(14) 0.51228(14) 0.42016(12) 0.0396(4) Uani 1 1 d .
N3 N 0.52992(14) 0.35487(14) 0.45201(12) 0.0407(4) Uani 1 1 d .
C2 C 0.45268(17) 0.44638(17) 0.50121(14) 0.0394(4) Uani 1 1 d .
C4 C 0.47349(17) 0.36968(17) 0.35147(15) 0.0401(4) Uani 1 1 d .
C5 C 0.35387(17) 0.47067(17) 0.32999(14) 0.0397(4) Uani 1 1 d .
C6 C 0.40530(17) 0.37648(17) 0.62945(14) 0.0399(4) Uani 1 1 d .
C7 C 0.28442(19) 0.42003(19) 0.67242(16) 0.0462(4) Uani 1 1 d .
H7 H 0.2333 0.4964 0.6229 0.055 Uiso 1 1 calc R
C8 C 0.2382(2) 0.3527(2) 0.78687(16) 0.0503(5) Uani 1 1 d .
H8 H 0.1549 0.3828 0.8149 0.060 Uiso 1 1 calc R
C9 C 0.31198(19) 0.24176(19) 0.86150(16) 0.0471(5) Uani 1 1 d .
C10 C 0.4365(2) 0.20227(19) 0.82051(17) 0.0496(5) Uani 1 1 d .
H10 H 0.4906 0.1293 0.8720 0.059 Uiso 1 1 calc R
C11 C 0.48201(19) 0.26871(18) 0.70521(16) 0.0460(4) Uani 1 1 d .
H11 H 0.5665 0.2402 0.6778 0.055 Uiso 1 1 calc R
C12 C 0.2591(2) 0.1663(2) 0.97923(19) 0.0532(5) Uani 1 1 d .
C13 C 0.2110(2) 0.1043(2) 1.06868(18) 0.0559(5) Uani 1 1 d .
C14 C 0.1525(2) 0.0244(2) 1.17971(17) 0.0527(5) Uani 1 1 d .
C15 C 0.0190(2) -0.0004(2) 1.18498(19) 0.0629(6) Uani 1 1 d .
H15 H -0.0356 0.0367 1.1145 0.075 Uiso 1 1 calc R
C16 C -0.0353(2) -0.0783(2) 1.2911(2) 0.0648(6) Uani 1 1 d .
H16 H -0.1265 -0.0941 1.2917 0.078 Uiso 1 1 calc R
C17 C 0.0395(2) -0.1342(2) 1.39682(18) 0.0537(5) Uani 1 1 d .
C18 C 0.1737(2) -0.1100(2) 1.39012(19) 0.0627(6) Uani 1 1 d .
H18 H 0.2289 -0.1485 1.4601 0.075 Uiso 1 1 calc R
C19 C 0.2285(2) -0.0314(2) 1.28412(19) 0.0614(6) Uani 1 1 d .
H19 H 0.3198 -0.0157 1.2832 0.074 Uiso 1 1 calc R
C20 C -0.0210(2) -0.2238(2) 1.51219(19) 0.0597(6) Uani 1 1 d .
C21 C -0.1712(3) -0.1794(3) 1.5241(3) 0.0888(9) Uani 1 1 d .
H21A H -0.2205 -0.1810 1.4543 0.133 Uiso 1 1 calc GR
H21B H -0.1810 -0.0914 1.5264 0.133 Uiso 1 1 calc GR
H21C H -0.2074 -0.2374 1.5991 0.133 Uiso 1 1 calc GR
C22 C 0.0548(3) -0.2339(3) 1.6264(2) 0.0843(8) Uani 1 1 d .
H22A H 0.1492 -0.2662 1.6199 0.126 Uiso 1 1 calc GR
H22B H 0.0141 -0.2934 1.6980 0.126 Uiso 1 1 calc GR
H22C H 0.0497 -0.1486 1.6345 0.126 Uiso 1 1 calc GR
C23 C -0.0124(2) -0.3560(2) 1.5006(2) 0.0671(6) Uani 1 1 d .
H23A H -0.0662 -0.3515 1.4311 0.101 Uiso 1 1 calc GR
H23B H -0.0470 -0.4168 1.5750 0.101 Uiso 1 1 calc GR
H23C H 0.0815 -0.3853 1.4883 0.101 Uiso 1 1 calc GR
C24 C 0.52390(17) 0.29117(18) 0.27624(16) 0.0421(4) Uani 1 1 d .
C25 C 0.5463(2) 0.1581(2) 0.33009(18) 0.0513(5) Uani 1 1 d .
H25 H 0.5291 0.1189 0.4144 0.062 Uiso 1 1 calc R
C26 C 0.5931(2) 0.0824(2) 0.2620(2) 0.0604(6) Uani 1 1 d .
H26 H 0.6075 -0.0086 0.2993 0.072 Uiso 1 1 calc R
C27 C 0.6192(2) 0.1385(2) 0.1401(2) 0.0618(6) Uani 1 1 d .
H27 H 0.6517 0.0860 0.0935 0.074 Uiso 1 1 calc R
C28 C 0.5984(2) 0.2701(2) 0.08553(19) 0.0597(6) Uani 1 1 d .
H28 H 0.6163 0.3085 0.0013 0.072 Uiso 1 1 calc R
C29 C 0.5513(2) 0.3468(2) 0.15326(17) 0.0528(5) Uani 1 1 d .
H29 H 0.5376 0.4379 0.1155 0.063 Uiso 1 1 calc R
C30 C 0.26194(17) 0.52354(18) 0.22489(15) 0.0427(4) Uani 1 1 d .
C31 C 0.2411(2) 0.4556(2) 0.14863(17) 0.0518(5) Uani 1 1 d .
H31 H 0.2836 0.3703 0.1648 0.062 Uiso 1 1 calc R
C32 C 0.1575(2) 0.5136(3) 0.0485(2) 0.0638(6) Uani 1 1 d .
H32 H 0.1441 0.4681 -0.0047 0.077 Uiso 1 1 calc R
C33 C 0.0936(2) 0.6367(3) 0.02515(19) 0.0640(6) Uani 1 1 d .
H33 H 0.0383 0.6761 -0.0446 0.077 Uiso 1 1 calc R
C34 C 0.1103(2) 0.7018(2) 0.10311(17) 0.0569(5) Uani 1 1 d .
H34 H 0.0636 0.7851 0.0891 0.068 Uiso 1 1 calc R
C35 C 0.19446(19) 0.6467(2) 0.20157(16) 0.0477(5) Uani 1 1 d .
H35 H 0.2068 0.6931 0.2543 0.057 Uiso 1 1 calc R

loop_
_atom_site_aniso_label
_atom_site_aniso_U_11
_atom_site_aniso_U_22
_atom_site_aniso_U_33
_atom_site_aniso_U_23
_atom_site_aniso_U_13
_atom_site_aniso_U_12
N1 0.0383(7) 0.0492(8) 0.0294(7) -0.0106(6) 0.0047(5) -0.0075(6)
N3 0.0414(8) 0.0473(8) 0.0314(7) -0.0107(6) 0.0064(6) -0.0071(6)
C2 0.0391(8) 0.0481(10) 0.0293(8) -0.0116(7) 0.0046(6) -0.0047(7)
C4 0.0404(9) 0.0464(10) 0.0309(8) -0.0091(7) 0.0073(6) -0.0104(7)
C5 0.0399(9) 0.0470(9) 0.0301(8) -0.0093(7) 0.0076(6) -0.0106(7)
C6 0.0414(9) 0.0489(10) 0.0293(8) -0.0118(7) 0.0043(7) -0.0106(7)
C7 0.0455(9) 0.0556(11) 0.0338(9) -0.0114(8) 0.0052(7) -0.0054(8)
C8 0.0458(10) 0.0655(12) 0.0368(9) -0.0143(9) 0.0112(7) -0.0095(9)
C9 0.0513(10) 0.0555(11) 0.0330(9) -0.0114(8) 0.0087(7) -0.0151(8)
C10 0.0543(11) 0.0504(11) 0.0365(9) -0.0055(8) 0.0046(8) -0.0069(8)
C11 0.0460(10) 0.0515(11) 0.0369(9) -0.0107(8) 0.0070(7) -0.0070(8)
C12 0.0500(11) 0.0588(12) 0.0509(11) -0.0181(10) 0.0117(9) -0.0122(9)
C13 0.0572(12) 0.0604(12) 0.0438(11) -0.0115(9) 0.0061(9) -0.0035(9)
C14 0.0531(11) 0.0566(11) 0.0407(10) -0.0082(9) 0.0108(8) -0.0061(9)
C15 0.0566(12) 0.0784(15) 0.0421(10) -0.0055(10) 0.0034(9) -0.0098(10)
C16 0.0536(12) 0.0809(16) 0.0502(12) -0.0081(11) 0.0082(9) -0.0166(11)
C17 0.0553(11) 0.0555(12) 0.0431(10) -0.0082(9) 0.0092(8) -0.0075(9)
C18 0.0550(12) 0.0733(14) 0.0448(11) -0.0024(10) 0.0030(9) -0.0048(10)
C19 0.0486(11) 0.0739(14) 0.0502(11) -0.0072(10) 0.0080(9) -0.0076(10)
C20 0.0625(13) 0.0632(13) 0.0460(11) -0.0098(9) 0.0127(9) -0.0100(10)
C21 0.0830(18) 0.0799(17) 0.0780(17) -0.0002(14) 0.0400(14) -0.0054(14)
C22 0.121(2) 0.0884(18) 0.0427(12) -0.0137(12) 0.0157(13) -0.0398(17)
C23 0.0640(13) 0.0680(14) 0.0579(13) -0.0050(11) 0.0062(10) -0.0151(11)
C24 0.0396(9) 0.0503(10) 0.0367(9) -0.0152(8) 0.0041(7) -0.0066(7)
C25 0.0551(11) 0.0532(11) 0.0445(10) -0.0152(9) 0.0033(8) -0.0078(9)
C26 0.0636(13) 0.0537(12) 0.0654(13) -0.0234(11) 0.0005(10) -0.0033(10)
C27 0.0594(12) 0.0725(15) 0.0642(13) -0.0387(12) 0.0102(10) -0.0059(10)
C28 0.0644(13) 0.0747(15) 0.0435(11) -0.0255(10) 0.0140(9) -0.0100(11)
C29 0.0606(12) 0.0565(12) 0.0396(10) -0.0150(9) 0.0119(8) -0.0086(9)
C30 0.0401(9) 0.0555(11) 0.0297(8) -0.0107(8) 0.0053(7) -0.0078(8)
C31 0.0497(10) 0.0652(12) 0.0413(10) -0.0190(9) 0.0003(8) -0.0077(9)
C32 0.0600(12) 0.0889(17) 0.0490(12) -0.0314(11) -0.0065(9) -0.0065(12)
C33 0.0575(12) 0.0867(17) 0.0424(11) -0.0169(11) -0.0096(9) 0.0008(11)
C34 0.0542(11) 0.0677(13) 0.0406(10) -0.0112(9) 0.0004(8) 0.0024(9)
C35 0.0464(10) 0.0595(12) 0.0336(9) -0.0120(8) 0.0057(7) -0.0058(8)

loop_
_atom_type_symbol
_atom_type_description
_atom_type_scat_dispersion_real
_atom_type_scat_dispersion_imag
_atom_type_scat_source
C C 0.0030 0.0020 'International Tables Vol C Tables 4.2.6.8 and 6.1.1.4'
H H 0.0000 0.0000 'International Tables Vol C Tables 4.2.6.8 and 6.1.1.4'
N N 0.0060 0.0030 'International Tables Vol C Tables 4.2.6.8 and 6.1.1.4'

loop_
_geom_angle_atom_site_label_1
_geom_angle_atom_site_label_2
_geom_angle_atom_site_label_3
_geom_angle
_geom_angle_site_symmetry_3
C5 N1 C2 106.12(14) .
C4 N3 C2 105.87(14) .
N1 C2 N3 108.60(14) .
N1 C2 C2 106.83(17) 2_666
N1 C2 C6 111.83(13) .
N3 C2 C2 107.83(16) 2_666
N3 C2 C6 110.19(14) .
C6 C2 C2 111.39(17) 2_666
N3 C4 C5 109.94(15) .
N3 C4 C24 121.17(16) .
C24 C4 C5 128.86(15) .
N1 C5 C4 109.36(15) .
N1 C5 C30 121.19(16) .
C30 C5 C4 129.43(16) .
C7 C6 C2 120.36(16) .
C11 C6 C2 120.57(15) .
C11 C6 C7 119.06(15) .
C6 C7 H7 119.8 .
C8 C7 C6 120.30(18) .
C8 C7 H7 119.8 .
C7 C8 H8 119.5 .
C7 C8 C9 120.92(18) .
C9 C8 H8 119.5 .
C8 C9 C10 118.54(16) .
C8 C9 C12 120.81(17) .
C10 C9 C12 120.63(18) .
C9 C10 H10 119.8 .
C11 C10 C9 120.47(18) .
C11 C10 H10 119.8 .
C6 C11 H11 119.7 .
C10 C11 C6 120.56(17) .
C10 C11 H11 119.7 .
C13 C12 C9 175.6(2) .
C12 C13 C14 178.7(2) .
C15 C14 C13 121.51(19) .
C19 C14 C13 120.73(19) .
C19 C14 C15 117.76(18) .
C14 C15 H15 119.5 .
C16 C15 C14 121.0(2) .
C16 C15 H15 119.5 .
C15 C16 H16 119.1 .
C15 C16 C17 121.9(2) .
C17 C16 H16 119.1 .
C16 C17 C18 116.66(18) .
C16 C17 C20 121.08(19) .
C18 C17 C20 122.16(19) .
C17 C18 H18 119.2 .
C19 C18 C17 121.7(2) .
C19 C18 H18 119.2 .
C14 C19 C18 121.0(2) .
C14 C19 H19 119.5 .
C18 C19 H19 119.5 .
C17 C20 C21 110.93(18) .
C17 C20 C22 112.05(19) .
C22 C20 C21 110.0(2) .
C23 C20 C17 107.50(18) .
C23 C20 C21 107.2(2) .
C23 C20 C22 109.0(2) .
C20 C21 H21A 109.5 .
C20 C21 H21B 109.5 .
C20 C21 H21C 109.5 .
H21A C21 H21B 109.5 .
H21A C21 H21C 109.5 .
H21B C21 H21C 109.5 .
C20 C22 H22A 109.5 .
C20 C22 H22B 109.5 .
C20 C22 H22C 109.5 .
H22A C22 H22B 109.5 .
H22A C22 H22C 109.5 .
H22B C22 H22C 109.5 .
C20 C23 H23A 109.5 .
C20 C23 H23B 109.5 .
C20 C23 H23C 109.5 .
H23A C23 H23B 109.5 .
H23A C23 H23C 109.5 .
H23B C23 H23C 109.5 .
C25 C24 C4 119.18(16) .
C25 C24 C29 118.98(18) .
C29 C24 C4 121.84(17) .
C24 C25 H25 119.8 .
C26 C25 C24 120.40(19) .
C26 C25 H25 119.8 .
C25 C26 H26 119.9 .
C27 C26 C25 120.2(2) .
C27 C26 H26 119.9 .
C26 C27 H27 119.9 .
C28 C27 C26 120.2(2) .
C28 C27 H27 119.9 .
C27 C28 H28 120.0 .
C27 C28 C29 120.0(2) .
C29 C28 H28 120.0 .
C24 C29 H29 119.9 .
C28 C29 C24 120.2(2) .
C28 C29 H29 119.9 .
C31 C30 C5 122.51(18) .
C31 C30 C35 119.13(17) .
C35 C30 C5 118.36(17) .
C30 C31 H31 120.4 .
C30 C31 C32 119.3(2) .
C32 C31 H31 120.4 .
C31 C32 H32 119.6 .
C33 C32 C31 120.9(2) .
C33 C32 H32 119.6 .
C32 C33 H33 120.1 .
C34 C33 C32 119.8(2) .
C34 C33 H33 120.1 .
C33 C34 H34 119.9 .
C33 C34 C35 120.2(2) .
C35 C34 H34 119.9 .
C30 C35 H35 119.6 .
C34 C35 C30 120.7(2) .
C34 C35 H35 119.6 .

loop_
_geom_bond_atom_site_label_1
_geom_bond_atom_site_label_2
_geom_bond_distance
_geom_bond_site_symmetry_2
N1 C2 1.455(2) .
N1 C5 1.288(2) .
N3 C2 1.464(2) .
N3 C4 1.279(2) .
C2 C2 1.601(4) 2_666
C2 C6 1.520(2) .
C4 C5 1.507(2) .
C4 C24 1.477(3) .
C5 C30 1.477(2) .
C6 C7 1.389(3) .
C6 C11 1.386(3) .
C7 H7 0.9500 .
C7 C8 1.383(2) .
C8 H8 0.9500 .
C8 C9 1.389(3) .
C9 C10 1.394(3) .
C9 C12 1.461(3) .
C10 H10 0.9500 .
C10 C11 1.386(2) .
C11 H11 0.9500 .
C12 C13 1.159(3) .
C13 C14 1.446(3) .
C14 C15 1.392(3) .
C14 C19 1.381(3) .
C15 H15 0.9500 .
C15 C16 1.380(3) .
C16 H16 0.9500 .
C16 C17 1.386(3) .
C17 C18 1.396(3) .
C17 C20 1.528(3) .
C18 H18 0.9500 .
C18 C19 1.385(3) .
C19 H19 0.9500 .
C20 C21 1.542(3) .
C20 C22 1.532(4) .
C20 C23 1.513(4) .
C21 H21A 0.9800 .
C21 H21B 0.9800 .
C21 H21C 0.9800 .
C22 H22A 0.9800 .
C22 H22B 0.9800 .
C22 H22C 0.9800 .
C23 H23A 0.9800 .
C23 H23B 0.9800 .
C23 H23C 0.9800 .
C24 C25 1.388(3) .
C24 C29 1.389(2) .
C25 H25 0.9500 .
C25 C26 1.379(3) .
C26 H26 0.9500 .
C26 C27 1.376(3) .
C27 H27 0.9500 .
C27 C28 1.374(3) .
C28 H28 0.9500 .
C28 C29 1.385(3) .
C29 H29 0.9500 .
C30 C31 1.390(3) .
C30 C35 1.394(3) .
C31 H31 0.9500 .
C31 C32 1.390(3) .
C32 H32 0.9500 .
C32 C33 1.380(3) .
C33 H33 0.9500 .
C33 C34 1.372(3) .
C34 H34 0.9500 .
C34 C35 1.376(3) .
C35 H35 0.9500 .

loop_
_geom_torsion_atom_site_label_1
_geom_torsion_atom_site_label_2
_geom_torsion_atom_site_label_3
_geom_torsion_atom_site_label_4
_geom_torsion
_geom_torsion_site_symmetry_1
_geom_torsion_site_symmetry_4
N1 C2 C6 C7 -27.3(2) . .
N1 C2 C6 C11 152.86(17) . .
N1 C5 C30 C31 -157.10(17) . .
N1 C5 C30 C35 23.3(2) . .
N3 C2 C6 C7 -148.17(17) . .
N3 C2 C6 C11 32.0(2) . .
N3 C4 C5 N1 -1.08(19) . .
N3 C4 C5 C30 177.29(16) . .
N3 C4 C24 C25 50.2(2) . .
N3 C4 C24 C29 -129.0(2) . .
C2 N1 C5 C4 2.60(17) . .
C2 N1 C5 C30 -175.93(15) . .
C2 N3 C4 C5 -1.00(17) . .
C2 N3 C4 C24 -179.24(14) . .
C2 C2 C6 C7 92.2(2) 2_666 .
C2 C2 C6 C11 -87.7(2) 2_666 .
C2 C6 C7 C8 176.80(17) . .
C2 C6 C11 C10 -177.66(17) . .
C4 N3 C2 N1 2.58(17) . .
C4 N3 C2 C2 -112.84(17) . 2_666
C4 N3 C2 C6 125.39(15) . .
C4 C5 C30 C31 24.7(3) . .
C4 C5 C30 C35 -154.93(17) . .
C4 C24 C25 C26 179.92(18) . .
C4 C24 C29 C28 -179.96(18) . .
C5 N1 C2 N3 -3.25(17) . .
C5 N1 C2 C2 112.80(17) . 2_666
C5 N1 C2 C6 -125.07(15) . .
C5 C4 C24 C25 -127.71(19) . .
C5 C4 C24 C29 53.1(3) . .
C5 C30 C31 C32 -177.27(17) . .
C5 C30 C35 C34 178.36(16) . .
C6 C7 C8 C9 0.8(3) . .
C7 C6 C11 C10 2.5(3) . .
C7 C8 C9 C10 2.5(3) . .
C7 C8 C9 C12 -176.12(19) . .
C8 C9 C10 C11 -3.4(3) . .
C9 C10 C11 C6 0.9(3) . .
C11 C6 C7 C8 -3.3(3) . .
C12 C9 C10 C11 175.27(19) . .
C13 C14 C15 C16 179.1(2) . .
C13 C14 C19 C18 -178.8(2) . .
C14 C15 C16 C17 0.5(4) . .
C15 C14 C19 C18 0.3(4) . .
C15 C16 C17 C18 -1.3(4) . .
C15 C16 C17 C20 -177.9(2) . .
C16 C17 C18 C19 1.7(4) . .
C16 C17 C20 C21 -35.3(3) . .
C16 C17 C20 C22 -158.7(2) . .
C16 C17 C20 C23 81.6(3) . .
C17 C18 C19 C14 -1.2(4) . .
C18 C17 C20 C21 148.3(3) . .
C18 C17 C20 C22 25.0(3) . .
C18 C17 C20 C23 -94.8(3) . .
C19 C14 C15 C16 0.0(4) . .
C20 C17 C18 C19 178.2(2) . .
C24 C4 C5 N1 176.99(16) . .
C24 C4 C5 C30 -4.6(3) . .
C24 C25 C26 C27 0.5(3) . .
C25 C24 C29 C28 0.9(3) . .
C25 C26 C27 C28 -0.1(3) . .
C26 C27 C28 C29 0.1(4) . .
C27 C28 C29 C24 -0.5(3) . .
C29 C24 C25 C26 -0.9(3) . .
C30 C31 C32 C33 -1.0(3) . .
C31 C30 C35 C34 -1.3(3) . .
C31 C32 C33 C34 -1.4(3) . .
C32 C33 C34 C35 2.5(3) . .
C33 C34 C35 C30 -1.2(3) . .
C35 C30 C31 C32 2.4(3) . .
